data_4129509
loop_
_publ_author_name
'de Ruiter, Graham'
'Thompson, Niklas B.'
'Lionetti, Davide'
'Agapie, Theodor'

_publ_section_title
;
 Nitric oxide activation by distal redox modulation in tetranuclear iron
 nitrosyl complexes.
;
_journal_issue 44
_journal_name_full 'Journal of the American Chemical Society'
_journal_page_first 14094
_journal_page_last 14106
_journal_paper_doi 10.1021/jacs.5b07397
_journal_volume 137
_journal_year 2015
_chemical_formula_moiety 'C84 H60 Fe4 N12 O4, B F4, 2(C4 H10 O)'
_chemical_formula_sum 'C92 H80 B F4 Fe4 N12 O6'
_chemical_formula_weight 1759.89
_space_group_crystal_system monoclinic
_space_group_IT_number 15
_space_group_name_Hall '-C 2yc'
_space_group_name_H-M_alt 'C 1 2/c 1'
_atom_sites_solution_hydrogens geom
_atom_sites_solution_primary direct
_atom_sites_solution_secondary difmap
_audit_creation_date 2015-04-07
_audit_creation_method
;
Olex2 1.2
(compiled 2015.01.26 svn.r3151 for OlexSys, GUI svn.r4998),
SHELXL-2014,
and manual edit
;
_cell_angle_alpha 90
_cell_angle_beta 113.5582(13)
_cell_angle_gamma 90
_cell_formula_units_Z 8
_cell_length_a 40.1338(10)
_cell_length_b 17.6952(4)
_cell_length_c 25.3732(6)
_cell_measurement_reflns_used 9543
_cell_measurement_temperature 100(2)
_cell_measurement_theta_max 77.51
_cell_measurement_theta_min 2.77
_cell_volume 16517.6(7)
_computing_cell_refinement 'SAINT v8.34A (Bruker-AXS, 2007)'
_computing_data_collection 'APEX2 v2014.11-0 (Bruker-AXS, 2014)'
_computing_data_reduction 'SAINT v8.34A (Bruker-AXS, 2007)'
_computing_molecular_graphics 'DIAMOND 3 (Crystal Impact, 1999)'
_computing_publication_material 'Olex2 (Dolomanov et al., 2009)'
_computing_structure_refinement 'SHELXL-2014/7 (Sheldrick, 2014)'
_computing_structure_solution 'XT-2014/4 (Sheldrick, 2012)'
_diffrn_ambient_temperature 100.0
_diffrn_detector 'CMOS Area Detector'
_diffrn_detector_area_resol_mean 10.24
_diffrn_detector_type 'Bruker PHOTON 100 CMOS'
_diffrn_measured_fraction_theta_full 0.999
_diffrn_measured_fraction_theta_max 0.982
_diffrn_measurement_device '\k-geometry diffractometer'
_diffrn_measurement_device_type 'Bruker D8 VENTURE Kappa Duo PHOTON 100 CMOS'
_diffrn_measurement_method '\f and \w scans'
_diffrn_radiation_monochromator 'multilayer mirrors'
_diffrn_radiation_type CuK\a
_diffrn_radiation_wavelength 1.54178
_diffrn_reflns_av_R_equivalents 0.1195
_diffrn_reflns_av_unetI/netI 0.0610
_diffrn_reflns_Laue_measured_fraction_full 0.999
_diffrn_reflns_Laue_measured_fraction_max 0.982
_diffrn_reflns_limit_h_max 50
_diffrn_reflns_limit_h_min -49
_diffrn_reflns_limit_k_max 22
_diffrn_reflns_limit_k_min -22
_diffrn_reflns_limit_l_max 32
_diffrn_reflns_limit_l_min -32
_diffrn_reflns_number 161510
_diffrn_reflns_point_group_measured_fraction_full 0.999
_diffrn_reflns_point_group_measured_fraction_max 0.982
_diffrn_reflns_theta_full 67.679
_diffrn_reflns_theta_max 78.779
_diffrn_reflns_theta_min 2.771
_diffrn_source 'I\mS HB micro-focus sealed tube'
_diffrn_source_current 1
_diffrn_source_power 0.05
_diffrn_source_voltage 50
_diffrn_standards_number 0
_exptl_absorpt_coefficient_mu 6.115
_exptl_absorpt_correction_T_max 0.7542
_exptl_absorpt_correction_T_min 0.4986
_exptl_absorpt_correction_type multi-scan
_exptl_absorpt_process_details
;
SADABS-2014/5 (Bruker,2014) was used for absorption correction.
wR2(int) was 0.1453 before and 0.0924 after correction.
The Ratio of minimum to maximum transmission is 0.6611.
The \l/2 correction factor is 0.00150.
;
_exptl_crystal_colour red
_exptl_crystal_colour_primary red
_exptl_crystal_density_diffrn 1.415
_exptl_crystal_density_method 'not measured'
_exptl_crystal_description blade
_exptl_crystal_F_000 7272
_exptl_crystal_size_max 0.21
_exptl_crystal_size_mid 0.04
_exptl_crystal_size_min 0.01
_refine_diff_density_max 1.701
_refine_diff_density_min -1.192
_refine_diff_density_rms 0.120
_refine_ls_extinction_method none
_refine_ls_goodness_of_fit_ref 1.030
_refine_ls_hydrogen_treatment constr
_refine_ls_matrix_type full
_refine_ls_number_parameters 1145
_refine_ls_number_reflns 17491
_refine_ls_number_restraints 246
_refine_ls_restrained_S_all 1.035
_refine_ls_R_factor_all 0.1068
_refine_ls_R_factor_gt 0.0750
_refine_ls_shift/su_max 0.001
_refine_ls_shift/su_mean 0.000
_refine_ls_structure_factor_coef Fsqd
_refine_ls_weighting_details 'w=1/[\s^2^(Fo^2^)+(0.0913P)^2^+141.3511P] where P=(Fo^2^+2Fc^2^)/3'
_refine_ls_weighting_scheme calc
_refine_ls_wR_factor_gt 0.1833
_refine_ls_wR_factor_ref 0.2040
_reflns_Friedel_coverage 0.000
_reflns_number_gt 12935
_reflns_number_total 17491
_reflns_threshold_expression 'I > 2\s(I)'
_cod_data_source_file ja5b07397_si_005.cif
_cod_data_source_block p15116_f
_cod_database_code 4129509
_shelxl_version_number 2014-2
_shelx_space_group_comment
;
The symmetry employed for this shelxl refinement is uniquely defined
by the following loop, which should always be used as a source of
symmetry information in preference to the above space-group names.
They are only intended as comments.
;
_olex2_refinement_description
;
1. Fixed Uiso
 At 1.2 times of:
  All C(H) groups, All C(H,H) groups
 At 1.5 times of:
  All C(H,H,H) groups
2. Restrained distances
 C101-C100
 1.517 with sigma of 0.002
 C103-C102
 1.517 with sigma of 0.002
 O100-C101
 1.411 with sigma of 0.002
 O100-C102
 1.411 with sigma of 0.002
 C102-C101
 2.309 with sigma of 0.002
 C103-C100
 4.7431 with sigma of 0.002
 O100-C101 \\sim O100-C102 \\sim O300-C302 \\sim O200-C201 \\sim O300-C301
\\sim O200-C202 \\sim O400-
 C401 \\sim O400-C402
 with sigma of 0.02
 C101-C100 \\sim C302-C303 \\sim C401-C400 \\sim C102-C103 \\sim C202-C203
\\sim C402-C403 \\sim C301-
 C300 \\sim C201-C200
 with sigma of 0.02
 O100-C103 \\sim O400-C403 \\sim O200-C200 \\sim O300-C300 \\sim O100-C100
\\sim O300-C303 \\sim O400-
 C400 \\sim O200-C203
 with sigma of 0.04
 C102-C101 \\sim C201-C202 \\sim C301-C302 \\sim C402-C401
 with sigma of 0.04
 O100-C101 \\sim O100-C102 \\sim O300-C302 \\sim O200-C201 \\sim O300-C301
\\sim O200-C202 \\sim O400-
 C401 \\sim O400-C402
 with sigma of 0.02
 C302-C303 \\sim C102-C103 \\sim C202-C203 \\sim C402-C403 \\sim C301-C300
\\sim C201-C200 \\sim C401-
 C400 \\sim C101-C100
 with sigma of 0.02
 O200-C200 \\sim O400-C400 \\sim O200-C203 \\sim O300-C300 \\sim O100-C100
\\sim O300-C303 \\sim O100-
 C103 \\sim O400-C403
 with sigma of 0.04
3. Uiso/Uaniso restraints and constraints
Uanis(C401) \\sim Ueq, Uanis(O400) \\sim Ueq, Uanis(C402) \\sim Ueq,
Uanis(C403) \\sim Ueq, Uanis(C400) \\sim Ueq, : with sigma of 0.01 and sigma
for terminal atoms of 0.1
Uanis(C27) \\sim Ueq: with sigma of 0.001 and sigma for terminal atoms of 0.05
Uanis(C102) \\sim Ueq, Uanis(O100) \\sim Ueq, Uanis(C101) \\sim Ueq,
Uanis(C103) \\sim Ueq, Uanis(C100) \\sim Ueq, : with sigma of 0.001 and sigma
for terminal atoms of 0.1
Uanis(C200) = Uanis(C201)
Uanis(C401) = Uanis(C400)
Uanis(C101) = Uanis(C100)
4. Rigid body (RIGU) restrains
 O300, C301, C302, C300, C303, O200, C201, C202, C200, C203, O400, C402, C401,
 C403, C400
 with sigma for 1-2 distances of 0.001 and sigma for 1-3 distances of 0.001
 C102, O100, C101, H10A, H10B, C103, H10F, H10G, C100, H10C, H10D, H10E, H10H,
 H10I, H10J
 with sigma for 1-2 distances of 0.001 and sigma for 1-3 distances of 0.001
5. Same fragment restrains
{O100, C102, C103, C101, C100} sigma for 1-2: 0.02, 1-3: 0.04
as
{O200, C201, C200, C202, C203}
{O100, C102, C103, C101, C100} sigma for 1-2: 0.02, 1-3: 0.04
as
{O400, C402, C403, C401, C400}
{O100, C102, C103, C101, C100} sigma for 1-2: 0.02, 1-3: 0.04
as
{O300, C301, C300, C302, C303}
6. Others
 Sof(O300)=Sof(C301)=Sof(H30A)=Sof(H30B)=Sof(C300)=Sof(H30C)=Sof(H30D)=
 Sof(H30E)=Sof(C302)=Sof(H30F)=Sof(H30G)=Sof(C303)=Sof(H30H)=Sof(H30I)=
 Sof(H30J)=1-FVAR(1)
 Sof(O200)=Sof(C201)=Sof(H20A)=Sof(H20B)=Sof(C200)=Sof(H20C)=Sof(H20D)=
 Sof(H20E)=Sof(C202)=Sof(H20F)=Sof(H20G)=Sof(C203)=Sof(H20H)=Sof(H20I)=
 Sof(H20J)=Sof(O400)=Sof(C402)=Sof(H40A)=Sof(H40B)=Sof(C403)=Sof(H40C)=
 Sof(H40D)=Sof(H40E)=Sof(C401)=Sof(H40F)=Sof(H40G)=Sof(C400)=Sof(H40H)=
 Sof(H40I)=Sof(H40J)=0.5*FVAR(2)
7.a Secondary CH2 refined with riding coordinates:
 C102(H10A,H10B), C101(H10F,H10G), C201(H20A,H20B), C202(H20F,H20G), C402(H40A,
 H40B), C401(H40F,H40G), C301(H30A,H30B), C302(H30F,H30G)
7.b Me refined with riding coordinates:
 C103(H10C,H10D,H10E), C100(H10H,H10I,H10J), C200(H20C,H20D,H20E), C203(H20H,
 H20I,H20J), C403(H40C,H40D,H40E), C400(H40H,H40I,H40J), C300(H30C,H30D,H30E),
 C303(H30H,H30I,H30J)
7.c Aromatic/amide H refined with riding coordinates:
 C6(H6), C2(H2), C61(H61), C4(H4), C25(H25), C99(H99), C51(H51), C66(H66),
 C92(H92), C56(H56), C63(H63), C64(H64), C34(H34), C82(H82), C69(H69), C96(H96),
  C44(H44), C91(H91), C41(H41), C79(H79), C71(H71), C77(H77), C68(H68),
 C88(H88), C26(H26), C98(H98), C72(H72), C59(H59), C35(H35), C67(H67), C89(H89),
  C86(H86), C87(H87), C58(H58), C49(H49), C46(H46), C13(H13), C76(H76),
 C48(H48), C57(H57), C47(H47), C16(H16), C75(H75), C24(H24), C43(H43), C62(H62),
  C23(H23), C81(H81), C95(H95), C52(H52), C33(H33), C85(H85), C97(H97),
 C36(H36), C42(H42), C78(H78), C54(H54), C53(H53), C15(H15), C14(H14)
;
_shelx_shelxl_version_number 2014/7
_olex2_submission_special_instructions 'No special instructions were received'

loop_
_space_group_symop_operation_xyz
'x, y, z'
'-x, y, -z+1/2'
'x+1/2, y+1/2, z'
'-x+1/2, y+1/2, -z+1/2'
'-x, -y, -z'
'x, -y, z-1/2'
'-x+1/2, -y+1/2, -z'
'x+1/2, -y+1/2, z-1/2'

loop_
_atom_site_label
_atom_site_type_symbol
_atom_site_fract_x
_atom_site_fract_y
_atom_site_fract_z
_atom_site_U_iso_or_equiv
_atom_site_adp_type
_atom_site_occupancy
_atom_site_site_symmetry_order
_atom_site_calc_flag
_atom_site_refinement_flags_posn
_atom_site_refinement_flags_adp
_atom_site_refinement_flags_occupancy
_atom_site_disorder_assembly
_atom_site_disorder_group
Fe2 Fe 0.65568(2) 0.50362(4) 0.75503(3) 0.01807(16) Uani 1 1 d . . . . .
Fe4 Fe 0.70637(2) 0.39409(4) 0.70487(3) 0.01782(16) Uani 1 1 d . . . . .
Fe3 Fe 0.61736(2) 0.37593(4) 0.67259(3) 0.01837(16) Uani 1 1 d . . . . .
Fe1 Fe 0.66866(2) 0.33536(4) 0.79479(3) 0.01988(17) Uani 1 1 d . . . . .
O1 O 0.66527(8) 0.39981(18) 0.72459(13) 0.0192(6) Uani 1 1 d . . . . .
O31 O 0.60218(8) 0.47020(17) 0.69739(12) 0.0175(6) Uani 1 1 d . . . . .
O11 O 0.61613(9) 0.31490(18) 0.74027(14) 0.0220(7) Uani 1 1 d . . . . .
O21 O 0.65510(9) 0.43835(18) 0.81983(12) 0.0192(6) Uani 1 1 d . . . . .
N32 N 0.56969(11) 0.3037(2) 0.63691(17) 0.0243(9) Uani 1 1 d . . . . .
N22 N 0.62191(11) 0.6023(2) 0.73900(17) 0.0233(8) Uani 1 1 d . . . . .
N33 N 0.64192(11) 0.3059(2) 0.62983(16) 0.0196(8) Uani 1 1 d . . . . .
N12 N 0.67541(11) 0.3200(2) 0.88320(17) 0.0239(9) Uani 1 1 d . . . . .
N23 N 0.68233(11) 0.5491(2) 0.70297(17) 0.0217(8) Uani 1 1 d . . . . .
N13 N 0.72641(12) 0.3374(2) 0.81999(16) 0.0229(8) Uani 1 1 d . . . . .
N24 N 0.70229(11) 0.5062(2) 0.68014(15) 0.0201(8) Uani 1 1 d . . . . .
N34 N 0.67894(11) 0.3119(2) 0.64338(16) 0.0189(8) Uani 1 1 d . . . . .
N11 N 0.66651(12) 0.2180(2) 0.75951(17) 0.0246(9) Uani 1 1 d . . . . .
N21 N 0.70693(11) 0.5314(2) 0.83455(16) 0.0209(8) Uani 1 1 d . . . . .
N14 N 0.74344(11) 0.3624(2) 0.78529(16) 0.0216(8) Uani 1 1 d . . . . .
N31 N 0.60596(11) 0.4587(2) 0.60010(15) 0.0194(8) Uani 1 1 d . . . . .
C3 C 0.59063(13) 0.4695(3) 0.82938(19) 0.0207(9) Uani 1 1 d . . . . .
C6 C 0.54893(13) 0.3696(3) 0.74444(19) 0.0216(10) Uani 1 1 d . . . . .
H6 H 0.5339 0.3356 0.7158 0.026 Uiso 1 1 calc R . . . .
C37 C 0.52568(12) 0.4712(3) 0.67224(18) 0.0195(9) Uani 1 1 d . . . . .
C5 C 0.54727(13) 0.4459(3) 0.73229(19) 0.0202(9) Uani 1 1 d . . . . .
C2 C 0.59233(13) 0.3925(3) 0.84054(19) 0.0214(10) Uani 1 1 d . . . . .
H2 H 0.6074 0.3745 0.8777 0.026 Uiso 1 1 calc R . . . .
C61 C 0.59622(13) 0.5911(3) 0.57918(19) 0.0224(10) Uani 1 1 d . . . . .
H61 H 0.5875 0.6384 0.5863 0.027 Uiso 1 1 calc R . . . .
C65 C 0.59040(13) 0.6013(3) 0.69238(19) 0.0207(9) Uani 1 1 d . . . . .
C27 C 0.61498(13) 0.5235(3) 0.87288(19) 0.0188(9) Uani 1 1 d . U . . .
C4 C 0.56748(12) 0.4961(3) 0.77580(19) 0.0199(9) Uani 1 1 d . . . . .
H4 H 0.5653 0.5489 0.7686 0.024 Uiso 1 1 calc R . . . .
C25 C 0.61917(15) 0.6356(3) 0.9316(2) 0.0264(11) Uani 1 1 d . . . . .
H25 H 0.6076 0.6759 0.9425 0.032 Uiso 1 1 calc R . . . .
C84 C 0.73767(13) 0.5271(3) 0.62054(19) 0.0210(9) Uani 1 1 d . . . . .
C50 C 0.71048(13) 0.4908(3) 0.88159(19) 0.0215(10) Uani 1 1 d . . . . .
C22 C 0.65332(13) 0.5178(3) 0.89750(18) 0.0198(9) Uani 1 1 d . . . . .
C32 C 0.54050(13) 0.5086(3) 0.6375(2) 0.0212(9) Uani 1 1 d . . . . .
C99 C 0.75423(14) 0.2700(3) 0.6615(2) 0.0256(10) Uani 1 1 d . . . . .
H99 H 0.7512 0.2883 0.6944 0.031 Uiso 1 1 calc R . . . .
C73 C 0.78007(13) 0.3575(3) 0.81623(19) 0.0226(10) Uani 1 1 d . . . . .
C51 C 0.74361(14) 0.4809(3) 0.9269(2) 0.0264(10) Uani 1 1 d . . . . .
H51 H 0.7452 0.4525 0.9597 0.032 Uiso 1 1 calc R . . . .
C93 C 0.68651(14) 0.2627(3) 0.60843(19) 0.0211(10) Uani 1 1 d . . . . .
C74 C 0.80694(14) 0.3797(3) 0.7932(2) 0.0246(10) Uani 1 1 d . . . . .
C66 C 0.56705(15) 0.6630(3) 0.6774(2) 0.0294(11) Uani 1 1 d . . . . .
H66 H 0.5452 0.6618 0.6437 0.035 Uiso 1 1 calc R . . . .
C92 C 0.65500(14) 0.2251(3) 0.5726(2) 0.0250(10) Uani 1 1 d . . . . .
H92 H 0.6525 0.1879 0.5442 0.030 Uiso 1 1 calc R . . . .
C56 C 0.68483(15) 0.3832(3) 0.9712(2) 0.0271(11) Uani 1 1 d . . . . .
H56 H 0.6888 0.4288 0.9926 0.032 Uiso 1 1 calc R . . . .
C63 C 0.62200(14) 0.5143(3) 0.5275(2) 0.0249(10) Uani 1 1 d . . . . .
H63 H 0.6318 0.5083 0.4993 0.030 Uiso 1 1 calc R . . . .
C64 C 0.61894(13) 0.4537(3) 0.55880(19) 0.0220(10) Uani 1 1 d . . . . .
H64 H 0.6264 0.4056 0.5510 0.026 Uiso 1 1 calc R . . . .
C34 C 0.48084(14) 0.5105(3) 0.5589(2) 0.0283(11) Uani 1 1 d . . . . .
H34 H 0.4656 0.5250 0.5208 0.034 Uiso 1 1 calc R . . . .
C21 C 0.67383(13) 0.4574(3) 0.87731(18) 0.0188(9) Uani 1 1 d . . . . .
C60 C 0.59490(13) 0.5271(3) 0.61013(19) 0.0210(9) Uani 1 1 d . . . . .
C40 C 0.63316(14) 0.1926(3) 0.72527(19) 0.0228(10) Uani 1 1 d . . . . .
C17 C 0.57805(14) 0.2589(3) 0.8087(2) 0.0268(11) Uani 1 1 d . . . . .
C31 C 0.58162(13) 0.5259(3) 0.65951(19) 0.0196(9) Uani 1 1 d . . . . .
C82 C 0.70575(14) 0.6279(3) 0.6570(2) 0.0252(10) Uani 1 1 d . . . . .
H82 H 0.7118 0.6726 0.6421 0.030 Uiso 1 1 calc R . . . .
C69 C 0.62989(16) 0.6640(3) 0.7732(2) 0.0312(12) Uani 1 1 d . . . . .
H69 H 0.6518 0.6643 0.8068 0.037 Uiso 1 1 calc R . . . .
C83 C 0.71609(13) 0.5539(3) 0.65204(19) 0.0223(10) Uani 1 1 d . . . . .
C96 C 0.76366(14) 0.2129(3) 0.5666(2) 0.0252(10) Uani 1 1 d . . . . .
H96 H 0.7668 0.1915 0.5346 0.030 Uiso 1 1 calc R . . . .
C44 C 0.69581(15) 0.1803(3) 0.7599(2) 0.0271(11) Uani 1 1 d . . . . .
H44 H 0.7193 0.1991 0.7829 0.033 Uiso 1 1 calc R . . . .
C91 C 0.62847(14) 0.2544(3) 0.5881(2) 0.0252(10) Uani 1 1 d . . . . .
H91 H 0.6036 0.2399 0.5712 0.030 Uiso 1 1 calc R . . . .
C41 C 0.62862(16) 0.1289(3) 0.6914(2) 0.0297(11) Uani 1 1 d . . . . .
H41 H 0.6049 0.1123 0.6671 0.036 Uiso 1 1 calc R . . . .
C79 C 0.79801(15) 0.4231(3) 0.7440(2) 0.0274(11) Uani 1 1 d . . . . .
H79 H 0.7736 0.4397 0.7242 0.033 Uiso 1 1 calc R . . . .
C71 C 0.75277(14) 0.3170(3) 0.87040(19) 0.0249(10) Uani 1 1 d . . . . .
H71 H 0.7485 0.2972 0.9020 0.030 Uiso 1 1 calc R . . . .
C11 C 0.60214(14) 0.2420(3) 0.7283(2) 0.0242(10) Uani 1 1 d . . . . .
C77 C 0.86012(16) 0.4207(3) 0.7528(2) 0.0366(13) Uani 1 1 d . . . . .
H77 H 0.8781 0.4341 0.7389 0.044 Uiso 1 1 calc R . . . .
C68 C 0.60801(16) 0.7259(3) 0.7617(3) 0.0376(13) Uani 1 1 d . . . . .
H68 H 0.6144 0.7680 0.7871 0.045 Uiso 1 1 calc R . . . .
C88 C 0.78424(15) 0.5499(3) 0.5842(2) 0.0302(11) Uani 1 1 d . . . . .
H88 H 0.8008 0.5834 0.5779 0.036 Uiso 1 1 calc R . . . .
C26 C 0.59873(14) 0.5843(3) 0.8899(2) 0.0240(10) Uani 1 1 d . . . . .
H26 H 0.5731 0.5903 0.8723 0.029 Uiso 1 1 calc R . . . .
C98 C 0.78899(14) 0.2613(3) 0.6628(2) 0.0276(11) Uani 1 1 d . . . . .
H98 H 0.8096 0.2742 0.6965 0.033 Uiso 1 1 calc R . . . .
C72 C 0.78683(14) 0.3285(3) 0.8705(2) 0.0251(10) Uani 1 1 d . . . . .
H72 H 0.8098 0.3189 0.9008 0.030 Uiso 1 1 calc R . . . .
C59 C 0.67520(17) 0.2535(3) 0.9086(2) 0.0339(12) Uani 1 1 d . . . . .
H59 H 0.6723 0.2083 0.8870 0.041 Uiso 1 1 calc R . . . .
C35 C 0.46652(14) 0.4709(3) 0.5921(2) 0.0318(12) Uani 1 1 d . . . . .
H35 H 0.4416 0.4570 0.5766 0.038 Uiso 1 1 calc R . . . .
C67 C 0.57621(17) 0.7263(3) 0.7123(3) 0.0392(14) Uani 1 1 d . . . . .
H67 H 0.5609 0.7695 0.7025 0.047 Uiso 1 1 calc R . . . .
C89 C 0.76242(14) 0.5759(3) 0.6112(2) 0.0255(10) Uani 1 1 d . . . . .
H89 H 0.7642 0.6270 0.6235 0.031 Uiso 1 1 calc R . . . .
C86 C 0.75704(15) 0.4269(3) 0.5737(2) 0.0264(11) Uani 1 1 d . . . . .
H86 H 0.7551 0.3760 0.5609 0.032 Uiso 1 1 calc R . . . .
C87 C 0.78200(16) 0.4746(3) 0.5661(2) 0.0320(12) Uani 1 1 d . . . . .
H87 H 0.7975 0.4565 0.5488 0.038 Uiso 1 1 calc R . . . .
C58 C 0.67910(19) 0.2486(3) 0.9654(2) 0.0421(15) Uani 1 1 d . . . . .
H58 H 0.6781 0.2011 0.9821 0.050 Uiso 1 1 calc R . . . .
C49 C 0.54123(15) 0.3155(3) 0.5866(2) 0.0330(12) Uani 1 1 d . . . . .
H49 H 0.5417 0.3576 0.5637 0.040 Uiso 1 1 calc R . . . .
C46 C 0.54051(16) 0.1943(3) 0.6522(3) 0.0392(14) Uani 1 1 d . . . . .
H46 H 0.5406 0.1518 0.6752 0.047 Uiso 1 1 calc R . . . .
C13 C 0.5960(2) 0.1349(3) 0.7911(3) 0.0470(17) Uani 1 1 d . . . . .
H13 H 0.6047 0.1021 0.7698 0.056 Uiso 1 1 calc R . . . .
C76 C 0.86936(16) 0.3792(4) 0.8023(2) 0.0411(14) Uani 1 1 d . . . . .
H76 H 0.8940 0.3649 0.8230 0.049 Uiso 1 1 calc R . . . .
C48 C 0.51146(17) 0.2683(4) 0.5674(3) 0.0455(15) Uani 1 1 d . . . . .
H48 H 0.4914 0.2781 0.5321 0.055 Uiso 1 1 calc R . . . .
C57 C 0.68442(18) 0.3141(3) 0.9970(2) 0.0379(14) Uani 1 1 d . . . . .
H57 H 0.6878 0.3122 1.0362 0.045 Uiso 1 1 calc R . . . .
C47 C 0.51133(17) 0.2068(4) 0.6004(3) 0.0476(16) Uani 1 1 d . . . . .
H47 H 0.4913 0.1730 0.5876 0.057 Uiso 1 1 calc R . . . .
C16 C 0.57201(18) 0.2288(3) 0.8548(3) 0.0387(14) Uani 1 1 d . . . . .
H16 H 0.5641 0.2613 0.8773 0.046 Uiso 1 1 calc R . . . .
C75 C 0.84338(15) 0.3578(4) 0.8227(2) 0.0352(13) Uani 1 1 d . . . . .
H75 H 0.8503 0.3283 0.8567 0.042 Uiso 1 1 calc R . . . .
C24 C 0.65662(14) 0.6273(3) 0.9573(2) 0.0247(10) Uani 1 1 d . . . . .
H24 H 0.6708 0.6611 0.9869 0.030 Uiso 1 1 calc R . . . .
C94 C 0.72373(13) 0.2518(3) 0.61170(19) 0.0208(9) Uani 1 1 d . . . . .
C55 C 0.67936(13) 0.3844(3) 0.91337(19) 0.0218(10) Uani 1 1 d . . . . .
C1 C 0.57216(13) 0.3412(3) 0.7980(2) 0.0221(10) Uani 1 1 d . . . . .
C12 C 0.59105(15) 0.2117(3) 0.7764(2) 0.0280(11) Uani 1 1 d . . . . .
C43 C 0.69288(16) 0.1152(3) 0.7280(2) 0.0312(12) Uani 1 1 d . . . . .
H43 H 0.7140 0.0888 0.7302 0.037 Uiso 1 1 calc R . . . .
C45 C 0.56962(14) 0.2444(3) 0.6704(2) 0.0281(11) Uani 1 1 d . . . . .
C62 C 0.61046(14) 0.5847(3) 0.5377(2) 0.0245(10) Uani 1 1 d . . . . .
H62 H 0.6123 0.6277 0.5167 0.029 Uiso 1 1 calc R . . . .
C23 C 0.67341(14) 0.5697(3) 0.93989(19) 0.0217(10) Uani 1 1 d . . . . .
H23 H 0.6991 0.5655 0.9571 0.026 Uiso 1 1 calc R . . . .
C81 C 0.68456(14) 0.6212(3) 0.6886(2) 0.0249(10) Uani 1 1 d . . . . .
H81 H 0.6731 0.6624 0.6987 0.030 Uiso 1 1 calc R . . . .
C95 C 0.72901(14) 0.2232(3) 0.5646(2) 0.0241(10) Uani 1 1 d . . . . .
H95 H 0.7086 0.2106 0.5306 0.029 Uiso 1 1 calc R . . . .
C52 C 0.77452(14) 0.5127(3) 0.9246(2) 0.0285(11) Uani 1 1 d . . . . .
H52 H 0.7977 0.5054 0.9550 0.034 Uiso 1 1 calc R . . . .
C33 C 0.51744(14) 0.5288(3) 0.5815(2) 0.0256(10) Uani 1 1 d . . . . .
H33 H 0.5271 0.5556 0.5584 0.031 Uiso 1 1 calc R . . . .
C85 C 0.73465(14) 0.4527(3) 0.60019(19) 0.0240(10) Uani 1 1 d . . . . .
H85 H 0.7172 0.4196 0.6044 0.029 Uiso 1 1 calc R . . . .
C97 C 0.79365(15) 0.2336(3) 0.6149(2) 0.0283(11) Uani 1 1 d . . . . .
H97 H 0.8174 0.2289 0.6155 0.034 Uiso 1 1 calc R . . . .
C36 C 0.48879(14) 0.4519(3) 0.6478(2) 0.0268(11) Uani 1 1 d . . . . .
H36 H 0.4788 0.4248 0.6704 0.032 Uiso 1 1 calc R . . . .
C42 C 0.65894(16) 0.0895(3) 0.6932(2) 0.0304(11) Uani 1 1 d . . . . .
H42 H 0.6562 0.0452 0.6707 0.036 Uiso 1 1 calc R . . . .
C78 C 0.82412(15) 0.4431(3) 0.7229(2) 0.0313(12) Uani 1 1 d . . . . .
H78 H 0.8174 0.4716 0.6885 0.038 Uiso 1 1 calc R . . . .
C54 C 0.73697(14) 0.5636(3) 0.8333(2) 0.0261(10) Uani 1 1 d . . . . .
H54 H 0.7347 0.5934 0.8009 0.031 Uiso 1 1 calc R . . . .
C53 C 0.77095(14) 0.5553(3) 0.8770(2) 0.0279(11) Uani 1 1 d . . . . .
H53 H 0.7916 0.5785 0.8744 0.034 Uiso 1 1 calc R . . . .
C15 C 0.5773(2) 0.1527(4) 0.8689(3) 0.0548(19) Uani 1 1 d . . . . .
H15 H 0.5732 0.1334 0.9008 0.066 Uiso 1 1 calc R . . . .
C14 C 0.5885(3) 0.1056(4) 0.8360(4) 0.064(2) Uani 1 1 d . . . . .
H14 H 0.5911 0.0529 0.8440 0.077 Uiso 1 1 calc R . . . .
F4 F 0.56699(11) 0.8605(2) 0.49817(17) 0.0547(10) Uani 1 1 d . . . . .
F2 F 0.58032(13) 0.7802(2) 0.57276(17) 0.0632(11) Uani 1 1 d . . . . .
F3 F 0.62257(12) 0.8055(3) 0.5368(2) 0.0836(16) Uani 1 1 d . . . . .
F1 F 0.57310(11) 0.7369(2) 0.48493(16) 0.0531(10) Uani 1 1 d . . . . .
B1 B 0.5864(2) 0.7959(5) 0.5238(3) 0.0454(17) Uani 1 1 d . . . . .
O100 O 0.63130(18) 0.0663(4) 0.4767(3) 0.1046(18) Uani 1 1 d D U . . .
C102 C 0.6177(3) 0.0800(6) 0.4172(3) 0.112(2) Uani 1 1 d D U . . .
H10A H 0.5910 0.0879 0.4021 0.135 Uiso 1 1 calc R U . . .
H10B H 0.6223 0.0355 0.3974 0.135 Uiso 1 1 calc R U . . .
C103 C 0.6357(3) 0.1492(4) 0.4051(4) 0.086(2) Uani 1 1 d D U . . .
H10C H 0.6260 0.1582 0.3635 0.129 Uiso 1 1 calc R U . . .
H10D H 0.6308 0.1932 0.4243 0.129 Uiso 1 1 calc R U . . .
H10E H 0.6620 0.1409 0.4196 0.129 Uiso 1 1 calc R U . . .
C101 C 0.6115(3) 0.0080(6) 0.4887(3) 0.116(2) Uani 1 1 d D U . . .
H10F H 0.6183 -0.0414 0.4776 0.139 Uiso 1 1 calc R U . . .
H10G H 0.5851 0.0159 0.4665 0.139 Uiso 1 1 calc R U . . .
C100 C 0.6200(3) 0.0085(6) 0.5525(3) 0.116(2) Uani 1 1 d D U . . .
H10H H 0.6063 -0.0319 0.5614 0.174 Uiso 1 1 calc R U . . .
H10I H 0.6461 0.0003 0.5742 0.174 Uiso 1 1 calc R U . . .
H10J H 0.6130 0.0574 0.5632 0.174 Uiso 1 1 calc R U . . .
O200 O 0.4882(4) 0.7157(12) 0.6677(6) 0.087(5) Uani 0.348(4) 1 d D U P A -1
C201 C 0.4812(5) 0.7009(13) 0.7145(7) 0.059(4) Uani 0.348(4) 1 d D U P A -1
H20A H 0.4568 0.6774 0.7003 0.071 Uiso 0.348(4) 1 calc R . P A -1
H20B H 0.4791 0.7504 0.7311 0.071 Uiso 0.348(4) 1 calc R . P A -1
C200 C 0.5051(5) 0.6540(13) 0.7623(8) 0.059(4) Uani 0.348(4) 1 d D U P A -1
H20C H 0.4950 0.6506 0.7916 0.089 Uiso 0.348(4) 1 calc R . P A -1
H20D H 0.5069 0.6033 0.7481 0.089 Uiso 0.348(4) 1 calc R . P A -1
H20E H 0.5293 0.6769 0.7792 0.089 Uiso 0.348(4) 1 calc R . P A -1
C202 C 0.4685(5) 0.7634(13) 0.6242(8) 0.063(5) Uani 0.348(4) 1 d D U P A -1
H20F H 0.4728 0.8154 0.6398 0.076 Uiso 0.348(4) 1 calc R . P A -1
H20G H 0.4425 0.7521 0.6140 0.076 Uiso 0.348(4) 1 calc R . P A -1
C203 C 0.4744(12) 0.764(3) 0.5706(12) 0.106(13) Uani 0.348(4) 1 d D U P A -1
H20H H 0.4582 0.8006 0.5439 0.159 Uiso 0.348(4) 1 calc R . P A -1
H20I H 0.4997 0.7769 0.5791 0.159 Uiso 0.348(4) 1 calc R . P A -1
H20J H 0.4691 0.7132 0.5531 0.159 Uiso 0.348(4) 1 calc R . P A -1
O400 O 0.5368(7) 0.9512(14) 0.6594(10) 0.118(6) Uani 0.348(4) 1 d D U P A -2
C402 C 0.5163(8) 0.991(2) 0.6105(12) 0.120(7) Uani 0.348(4) 1 d D U P A -2
H40A H 0.5067 1.0365 0.6224 0.144 Uiso 0.348(4) 1 calc R U P A -2
H40B H 0.4952 0.9593 0.5874 0.144 Uiso 0.348(4) 1 calc R U P A -2
C403 C 0.5343(10) 1.0154(17) 0.5728(13) 0.114(8) Uani 0.348(4) 1 d D U P A -2
H40C H 0.5169 1.0429 0.5397 0.170 Uiso 0.348(4) 1 calc R U P A -2
H40D H 0.5549 1.0485 0.5943 0.170 Uiso 0.348(4) 1 calc R U P A -2
H40E H 0.5432 0.9710 0.5592 0.170 Uiso 0.348(4) 1 calc R U P A -2
C401 C 0.5252(8) 0.9597(15) 0.7034(10) 0.095(5) Uani 0.348(4) 1 d D U P A -2
H40F H 0.4983 0.9585 0.6850 0.114 Uiso 0.348(4) 1 calc R U P A -2
H40G H 0.5320 1.0118 0.7179 0.114 Uiso 0.348(4) 1 calc R U P A -2
C400 C 0.5356(8) 0.9112(16) 0.7546(11) 0.095(5) Uani 0.348(4) 1 d D U P A -2
H40H H 0.5236 0.9294 0.7791 0.143 Uiso 0.348(4) 1 calc R U P A -2
H40I H 0.5280 0.8591 0.7427 0.143 Uiso 0.348(4) 1 calc R U P A -2
H40J H 0.5620 0.9129 0.7760 0.143 Uiso 0.348(4) 1 calc R U P A -2
O300 O 0.4962(6) 0.8733(12) 0.5942(12) 0.111(8) Uani 0.305(9) 1 d D U P A 3
C301 C 0.4881(6) 0.8052(12) 0.5662(12) 0.069(6) Uani 0.305(9) 1 d D U P A 3
H30A H 0.5112 0.7859 0.5660 0.083 Uiso 0.305(9) 1 calc R . P A 3
H30B H 0.4722 0.8168 0.5257 0.083 Uiso 0.305(9) 1 calc R . P A 3
C300 C 0.4712(8) 0.7415(15) 0.5826(15) 0.076(7) Uani 0.305(9) 1 d D U P A 3
H30C H 0.4683 0.6994 0.5560 0.114 Uiso 0.305(9) 1 calc R . P A 3
H30D H 0.4867 0.7256 0.6218 0.114 Uiso 0.305(9) 1 calc R . P A 3
H30E H 0.4474 0.7567 0.5811 0.114 Uiso 0.305(9) 1 calc R . P A 3
C302 C 0.5196(9) 0.9221(16) 0.5819(14) 0.104(8) Uani 0.305(9) 1 d D U P A 3
H30F H 0.5053 0.9525 0.5475 0.125 Uiso 0.305(9) 1 calc R . P A 3
H30G H 0.5373 0.8917 0.5728 0.125 Uiso 0.305(9) 1 calc R . P A 3
C303 C 0.5395(8) 0.9737(18) 0.6306(17) 0.095(8) Uani 0.305(9) 1 d D U P A 3
H30H H 0.5555 1.0067 0.6201 0.142 Uiso 0.305(9) 1 calc R . P A 3
H30I H 0.5220 1.0046 0.6392 0.142 Uiso 0.305(9) 1 calc R . P A 3
H30J H 0.5541 0.9439 0.6645 0.142 Uiso 0.305(9) 1 calc R . P A 3

loop_
_atom_site_aniso_label
_atom_site_aniso_U_11
_atom_site_aniso_U_22
_atom_site_aniso_U_33
_atom_site_aniso_U_23
_atom_site_aniso_U_13
_atom_site_aniso_U_12
Fe2 0.0195(4) 0.0251(4) 0.0118(3) -0.0004(3) 0.0085(3) -0.0002(3)
Fe4 0.0197(4) 0.0232(4) 0.0118(3) -0.0003(3) 0.0076(3) 0.0006(3)
Fe3 0.0212(4) 0.0230(4) 0.0134(3) 0.0001(3) 0.0095(3) 0.0002(3)
Fe1 0.0242(4) 0.0250(4) 0.0131(3) -0.0011(3) 0.0103(3) 0.0003(3)
O1 0.0184(16) 0.0263(17) 0.0124(14) 0.0042(12) 0.0058(13) 0.0013(13)
O31 0.0202(16) 0.0237(16) 0.0097(14) 0.0016(12) 0.0071(13) 0.0010(12)
O11 0.0246(18) 0.0232(17) 0.0209(16) 0.0021(13) 0.0118(14) -0.0003(13)
O21 0.0223(17) 0.0269(17) 0.0089(14) -0.0029(12) 0.0069(13) -0.0019(13)
N32 0.022(2) 0.032(2) 0.021(2) -0.0042(17) 0.0103(17) -0.0020(17)
N22 0.025(2) 0.028(2) 0.019(2) -0.0017(16) 0.0109(17) -0.0004(17)
N33 0.020(2) 0.024(2) 0.0144(18) 0.0013(15) 0.0065(16) 0.0010(15)
N12 0.028(2) 0.029(2) 0.0162(19) 0.0031(16) 0.0114(17) 0.0011(17)
N23 0.027(2) 0.024(2) 0.020(2) -0.0008(15) 0.0149(17) -0.0015(16)
N13 0.031(2) 0.026(2) 0.0128(18) 0.0014(15) 0.0109(17) 0.0023(17)
N24 0.023(2) 0.027(2) 0.0116(17) 0.0000(15) 0.0074(16) 0.0008(16)
N34 0.022(2) 0.0220(19) 0.0125(17) -0.0004(14) 0.0068(16) 0.0027(15)
N11 0.031(2) 0.028(2) 0.018(2) 0.0025(16) 0.0124(18) 0.0039(17)
N21 0.023(2) 0.029(2) 0.0131(18) -0.0022(15) 0.0092(16) -0.0015(16)
N14 0.026(2) 0.027(2) 0.0127(18) 0.0029(15) 0.0084(17) 0.0039(16)
N31 0.022(2) 0.026(2) 0.0126(18) 0.0000(15) 0.0100(16) 0.0006(16)
C3 0.020(2) 0.033(3) 0.012(2) -0.0033(18) 0.0103(19) -0.0009(19)
C6 0.020(2) 0.034(3) 0.015(2) -0.0054(18) 0.0109(19) -0.0048(19)
C37 0.018(2) 0.031(2) 0.010(2) -0.0006(17) 0.0062(18) 0.0023(18)
C5 0.019(2) 0.032(3) 0.014(2) 0.0004(18) 0.0111(19) 0.0021(19)
C2 0.020(2) 0.034(3) 0.014(2) 0.0013(18) 0.0113(19) 0.0031(19)
C61 0.023(2) 0.030(3) 0.016(2) 0.0036(19) 0.011(2) 0.0043(19)
C65 0.024(2) 0.024(2) 0.018(2) 0.0006(18) 0.012(2) 0.0006(19)
C27 0.0207(12) 0.0209(12) 0.0165(12) 0.0010(9) 0.0093(9) -0.0002(9)
C4 0.019(2) 0.027(2) 0.015(2) 0.0011(18) 0.0083(19) 0.0016(18)
C25 0.039(3) 0.025(2) 0.022(2) 0.0003(19) 0.019(2) 0.002(2)
C84 0.024(2) 0.028(2) 0.012(2) 0.0026(17) 0.0076(19) 0.0008(19)
C50 0.024(2) 0.028(2) 0.014(2) -0.0032(18) 0.0097(19) -0.0020(19)
C22 0.025(2) 0.026(2) 0.011(2) 0.0027(17) 0.0102(19) 0.0005(19)
C32 0.021(2) 0.027(2) 0.017(2) 0.0003(18) 0.0093(19) 0.0014(19)
C99 0.033(3) 0.028(3) 0.020(2) -0.0004(19) 0.014(2) 0.007(2)
C73 0.025(3) 0.029(3) 0.013(2) -0.0021(18) 0.0063(19) 0.0053(19)
C51 0.026(3) 0.035(3) 0.019(2) -0.001(2) 0.009(2) 0.000(2)
C93 0.031(3) 0.023(2) 0.011(2) 0.0003(17) 0.011(2) 0.0008(19)
C74 0.028(3) 0.030(3) 0.015(2) -0.0013(19) 0.008(2) 0.004(2)
C66 0.027(3) 0.033(3) 0.032(3) -0.002(2) 0.016(2) 0.002(2)
C92 0.033(3) 0.028(3) 0.016(2) -0.0007(18) 0.011(2) 0.002(2)
C56 0.037(3) 0.030(3) 0.017(2) 0.0031(19) 0.014(2) 0.005(2)
C63 0.026(3) 0.035(3) 0.016(2) 0.0021(19) 0.011(2) -0.001(2)
C64 0.023(2) 0.031(3) 0.014(2) -0.0012(18) 0.0096(19) 0.0020(19)
C34 0.023(3) 0.045(3) 0.017(2) 0.000(2) 0.007(2) 0.007(2)
C21 0.022(2) 0.025(2) 0.011(2) -0.0017(17) 0.0082(18) -0.0002(18)
C60 0.017(2) 0.032(3) 0.014(2) 0.0037(18) 0.0060(18) 0.0022(19)
C40 0.035(3) 0.023(2) 0.014(2) 0.0009(17) 0.012(2) 0.000(2)
C17 0.030(3) 0.031(3) 0.024(3) -0.001(2) 0.016(2) -0.004(2)
C31 0.020(2) 0.026(2) 0.014(2) 0.0035(17) 0.0090(19) 0.0013(18)
C82 0.029(3) 0.028(3) 0.021(2) 0.0013(19) 0.013(2) -0.004(2)
C69 0.034(3) 0.033(3) 0.029(3) -0.010(2) 0.014(2) -0.008(2)
C83 0.022(2) 0.030(3) 0.013(2) 0.0005(18) 0.0048(19) -0.0012(19)
C96 0.035(3) 0.029(3) 0.015(2) 0.0033(19) 0.014(2) 0.008(2)
C44 0.034(3) 0.030(3) 0.020(2) 0.0056(19) 0.014(2) 0.008(2)
C91 0.027(3) 0.030(3) 0.018(2) -0.0013(19) 0.009(2) -0.003(2)
C41 0.039(3) 0.028(3) 0.027(3) 0.000(2) 0.018(2) 0.001(2)
C79 0.029(3) 0.033(3) 0.019(2) -0.001(2) 0.009(2) 0.002(2)
C71 0.034(3) 0.028(3) 0.012(2) 0.0008(18) 0.008(2) 0.004(2)
C11 0.031(3) 0.021(2) 0.025(2) -0.0027(19) 0.015(2) -0.004(2)
C77 0.035(3) 0.050(3) 0.032(3) 0.000(3) 0.021(3) 0.005(3)
C68 0.040(3) 0.036(3) 0.044(3) -0.019(3) 0.024(3) -0.009(2)
C88 0.032(3) 0.041(3) 0.025(3) 0.002(2) 0.018(2) -0.005(2)
C26 0.027(3) 0.030(3) 0.018(2) -0.0001(19) 0.012(2) 0.003(2)
C98 0.025(3) 0.034(3) 0.024(3) -0.001(2) 0.009(2) 0.007(2)
C72 0.030(3) 0.028(3) 0.014(2) 0.0010(19) 0.005(2) 0.006(2)
C59 0.049(3) 0.030(3) 0.024(3) 0.004(2) 0.016(3) 0.002(2)
C35 0.021(3) 0.054(3) 0.022(3) -0.003(2) 0.009(2) 0.001(2)
C67 0.039(3) 0.032(3) 0.056(4) -0.007(3) 0.029(3) 0.002(2)
C89 0.030(3) 0.030(3) 0.018(2) 0.0012(19) 0.010(2) 0.000(2)
C86 0.036(3) 0.030(3) 0.016(2) 0.0005(19) 0.013(2) 0.002(2)
C87 0.036(3) 0.042(3) 0.021(3) 0.002(2) 0.016(2) 0.003(2)
C58 0.070(4) 0.037(3) 0.025(3) 0.011(2) 0.024(3) 0.004(3)
C49 0.028(3) 0.044(3) 0.025(3) -0.006(2) 0.007(2) -0.003(2)
C46 0.038(3) 0.034(3) 0.049(4) -0.007(3) 0.020(3) -0.012(2)
C13 0.084(5) 0.023(3) 0.059(4) 0.004(3) 0.055(4) 0.001(3)
C76 0.028(3) 0.067(4) 0.029(3) 0.004(3) 0.012(2) 0.010(3)
C48 0.030(3) 0.058(4) 0.040(3) -0.009(3) 0.006(3) -0.007(3)
C57 0.056(4) 0.042(3) 0.020(3) 0.006(2) 0.021(3) 0.011(3)
C47 0.032(3) 0.051(4) 0.056(4) -0.016(3) 0.013(3) -0.014(3)
C16 0.059(4) 0.034(3) 0.041(3) 0.002(2) 0.039(3) -0.002(3)
C75 0.030(3) 0.056(4) 0.020(3) 0.009(2) 0.010(2) 0.013(3)
C24 0.034(3) 0.027(2) 0.018(2) -0.0049(19) 0.016(2) -0.006(2)
C94 0.025(2) 0.021(2) 0.017(2) 0.0047(17) 0.010(2) 0.0063(18)
C55 0.020(2) 0.032(3) 0.014(2) 0.0026(18) 0.0083(19) 0.0020(19)
C1 0.024(2) 0.029(2) 0.020(2) -0.0015(19) 0.015(2) -0.0013(19)
C12 0.037(3) 0.028(3) 0.026(3) 0.002(2) 0.020(2) -0.006(2)
C43 0.042(3) 0.034(3) 0.025(3) 0.007(2) 0.021(2) 0.011(2)
C45 0.028(3) 0.031(3) 0.031(3) -0.009(2) 0.018(2) -0.004(2)
C62 0.028(3) 0.031(3) 0.017(2) 0.0053(19) 0.013(2) 0.000(2)
C23 0.026(3) 0.026(2) 0.014(2) -0.0031(18) 0.009(2) -0.0036(19)
C81 0.026(3) 0.027(3) 0.024(2) -0.0047(19) 0.012(2) -0.001(2)
C95 0.034(3) 0.025(2) 0.015(2) 0.0024(18) 0.012(2) 0.006(2)
C52 0.023(3) 0.045(3) 0.016(2) -0.007(2) 0.005(2) -0.002(2)
C33 0.028(3) 0.035(3) 0.016(2) 0.001(2) 0.012(2) 0.005(2)
C85 0.031(3) 0.029(3) 0.013(2) 0.0042(18) 0.009(2) 0.001(2)
C97 0.031(3) 0.035(3) 0.024(3) 0.006(2) 0.016(2) 0.011(2)
C36 0.026(3) 0.042(3) 0.018(2) -0.003(2) 0.014(2) -0.002(2)
C42 0.042(3) 0.028(3) 0.026(3) 0.001(2) 0.018(2) 0.005(2)
C78 0.034(3) 0.035(3) 0.026(3) 0.000(2) 0.013(2) 0.000(2)
C54 0.027(3) 0.032(3) 0.022(2) -0.004(2) 0.013(2) -0.005(2)
C53 0.025(3) 0.039(3) 0.024(3) -0.008(2) 0.014(2) -0.004(2)
C15 0.095(6) 0.035(3) 0.060(4) 0.011(3) 0.058(4) 0.000(3)
C14 0.113(7) 0.033(3) 0.081(5) 0.015(3) 0.075(6) 0.003(4)
F4 0.063(3) 0.043(2) 0.055(2) -0.0018(18) 0.020(2) -0.0050(18)
F2 0.087(3) 0.064(3) 0.043(2) 0.0016(19) 0.030(2) 0.003(2)
F3 0.040(2) 0.146(5) 0.055(3) -0.036(3) 0.009(2) -0.012(3)
F1 0.052(2) 0.050(2) 0.043(2) -0.0073(17) 0.0037(18) 0.0077(18)
B1 0.042(4) 0.055(5) 0.030(4) -0.006(3) 0.005(3) 0.001(3)
O100 0.105(2) 0.105(2) 0.1047(19) 0.0008(9) 0.0420(11) -0.0019(10)
C102 0.113(2) 0.111(2) 0.111(2) 0.0014(9) 0.0437(12) -0.0019(10)
C103 0.096(5) 0.083(3) 0.088(5) -0.010(3) 0.046(4) 0.015(3)
C101 0.117(2) 0.116(2) 0.115(2) 0.0022(10) 0.0466(12) -0.0050(10)
C100 0.117(2) 0.116(2) 0.115(2) 0.0022(10) 0.0466(12) -0.0050(10)
O200 0.040(7) 0.156(13) 0.079(7) 0.037(8) 0.039(6) 0.025(8)
C201 0.014(7) 0.104(11) 0.063(7) 0.011(7) 0.020(6) -0.004(7)
C200 0.014(7) 0.104(11) 0.063(7) 0.011(7) 0.020(6) -0.004(7)
C202 0.018(7) 0.107(12) 0.061(7) 0.007(7) 0.012(6) -0.015(7)
C203 0.10(2) 0.15(3) 0.083(9) 0.039(12) 0.055(12) 0.04(2)
O400 0.111(8) 0.116(9) 0.131(7) -0.011(6) 0.052(6) 0.010(7)
C402 0.122(9) 0.110(11) 0.127(7) -0.015(6) 0.048(6) 0.009(7)
C403 0.133(14) 0.081(15) 0.131(10) -0.027(10) 0.058(10) 0.007(11)
C401 0.077(8) 0.084(8) 0.118(7) -0.028(5) 0.031(5) -0.017(6)
C400 0.077(8) 0.084(8) 0.118(7) -0.028(5) 0.031(5) -0.017(6)
O300 0.090(13) 0.109(11) 0.161(17) -0.042(10) 0.079(13) -0.019(8)
C301 0.017(9) 0.086(10) 0.093(13) -0.004(8) 0.010(8) 0.022(7)
C300 0.025(11) 0.102(11) 0.073(15) -0.004(9) -0.009(11) 0.002(8)
C302 0.076(15) 0.101(12) 0.158(17) -0.033(10) 0.069(13) -0.008(10)
C303 0.060(12) 0.084(14) 0.155(19) -0.025(13) 0.057(14) 0.011(10)

loop_
_atom_type_symbol
_atom_type_description
_atom_type_scat_dispersion_real
_atom_type_scat_dispersion_imag
_atom_type_scat_source
C C 0.0181 0.0091 'International Tables Vol C Tables 4.2.6.8 and 6.1.1.4'
H H 0.0000 0.0000 'International Tables Vol C Tables 4.2.6.8 and 6.1.1.4'
B B 0.0090 0.0039 'International Tables Vol C Tables 4.2.6.8 and 6.1.1.4'
F F 0.0727 0.0534 'International Tables Vol C Tables 4.2.6.8 and 6.1.1.4'
Fe Fe -1.1336 3.1974 'International Tables Vol C Tables 4.2.6.8 and 6.1.1.4'
N N 0.0311 0.0180 'International Tables Vol C Tables 4.2.6.8 and 6.1.1.4'
O O 0.0492 0.0322 'International Tables Vol C Tables 4.2.6.8 and 6.1.1.4'

loop_
_geom_angle_atom_site_label_1
_geom_angle_atom_site_label_2
_geom_angle_atom_site_label_3
_geom_angle
O1 Fe2 O31 77.71(12)
O1 Fe2 N22 147.28(14)
O1 Fe2 N23 83.80(13)
O1 Fe2 N21 106.39(13)
O31 Fe2 N22 73.17(14)
O31 Fe2 N23 106.94(14)
O31 Fe2 N21 164.75(12)
O21 Fe2 O1 82.05(12)
O21 Fe2 O31 93.65(12)
O21 Fe2 N22 114.07(14)
O21 Fe2 N23 151.85(15)
O21 Fe2 N21 72.74(13)
N22 Fe2 N23 90.61(15)
N22 Fe2 N21 105.62(15)
N23 Fe2 N21 88.21(15)
O1 Fe4 N24 93.27(14)
O1 Fe4 N34 88.86(14)
O1 Fe4 N14 96.43(14)
N24 Fe4 N34 119.06(15)
N14 Fe4 N24 119.93(16)
N14 Fe4 N34 120.27(16)
O1 Fe3 O31 86.90(13)
O1 Fe3 O11 83.77(13)
O1 Fe3 N32 154.21(15)
O1 Fe3 N33 86.39(14)
O1 Fe3 N31 104.01(14)
O31 Fe3 O11 93.72(13)
O31 Fe3 N32 107.37(14)
O31 Fe3 N33 157.40(14)
O31 Fe3 N31 73.81(13)
O11 Fe3 N32 74.16(14)
O11 Fe3 N33 106.95(14)
O11 Fe3 N31 164.66(14)
N32 Fe3 N31 100.63(15)
N33 Fe3 N32 87.44(15)
N33 Fe3 N31 86.94(14)
O1 Fe1 N12 153.76(15)
O1 Fe1 N13 86.50(13)
O1 Fe1 N11 100.79(13)
O11 Fe1 O1 79.62(13)
O11 Fe1 O21 92.13(13)
O11 Fe1 N12 110.33(15)
O11 Fe1 N13 155.04(14)
O11 Fe1 N11 72.62(14)
O21 Fe1 O1 81.06(12)
O21 Fe1 N12 74.50(14)
O21 Fe1 N13 106.18(14)
O21 Fe1 N11 163.86(15)
N12 Fe1 N11 105.35(15)
N13 Fe1 N12 91.17(15)
N13 Fe1 N11 89.96(16)
Fe4 O1 Fe2 116.76(16)
Fe4 O1 Fe1 115.43(15)
Fe3 O1 Fe2 99.67(14)
Fe3 O1 Fe4 123.28(16)
Fe3 O1 Fe1 100.11(14)
Fe1 O1 Fe2 97.16(12)
Fe3 O31 Fe2 95.66(13)
C31 O31 Fe2 115.5(3)
C31 O31 Fe3 123.7(3)
Fe1 O11 Fe3 96.34(14)
C11 O11 Fe3 116.7(3)
C11 O11 Fe1 122.0(3)
Fe2 O21 Fe1 99.41(12)
C21 O21 Fe2 122.6(3)
C21 O21 Fe1 115.9(3)
C49 N32 Fe3 125.2(4)
C49 N32 C45 120.1(5)
C45 N32 Fe3 114.7(3)
C65 N22 Fe2 117.2(3)
C65 N22 C69 118.3(4)
C69 N22 Fe2 124.5(4)
N34 N33 Fe3 119.7(3)
C91 N33 Fe3 132.6(3)
C91 N33 N34 107.6(4)
C59 N12 Fe1 125.8(3)
C59 N12 C55 119.4(4)
C55 N12 Fe1 114.8(3)
N24 N23 Fe2 124.1(3)
C81 N23 Fe2 128.6(3)
C81 N23 N24 107.2(4)
N14 N13 Fe1 124.4(3)
C71 N13 Fe1 128.7(3)
C71 N13 N14 106.9(4)
N23 N24 Fe4 112.8(3)
C83 N24 Fe4 139.2(3)
C83 N24 N23 107.7(4)
N33 N34 Fe4 115.5(3)
C93 N34 Fe4 137.9(3)
C93 N34 N33 106.5(4)
C40 N11 Fe1 115.7(3)
C40 N11 C44 118.6(4)
C44 N11 Fe1 124.0(4)
C50 N21 Fe2 113.9(3)
C54 N21 Fe2 124.7(3)
C54 N21 C50 117.8(4)
N13 N14 Fe4 111.8(3)
C73 N14 Fe4 140.4(3)
C73 N14 N13 107.8(4)
C64 N31 Fe3 125.3(3)
C64 N31 C60 117.7(4)
C60 N31 Fe3 113.9(3)
C2 C3 C27 120.9(4)
C4 C3 C2 119.4(4)
C4 C3 C27 119.6(4)
C5 C6 H6 119.3
C5 C6 C1 121.5(4)
C1 C6 H6 119.3
C32 C37 C5 124.2(4)
C36 C37 C5 117.4(4)
C36 C37 C32 118.3(4)
C6 C5 C37 118.6(4)
C6 C5 C4 118.9(4)
C4 C5 C37 122.4(4)
C3 C2 H2 119.5
C3 C2 C1 121.0(4)
C1 C2 H2 119.5
C60 C61 H61 120.6
C62 C61 H61 120.6
C62 C61 C60 118.7(5)
N22 C65 C66 121.7(5)
N22 C65 C31 114.9(4)
C66 C65 C31 123.4(4)
C22 C27 C3 123.9(4)
C26 C27 C3 117.9(4)
C26 C27 C22 118.2(4)
C3 C4 C5 120.7(4)
C3 C4 H4 119.7
C5 C4 H4 119.7
C26 C25 H25 120.3
C26 C25 C24 119.3(5)
C24 C25 H25 120.3
C89 C84 C83 120.1(4)
C85 C84 C83 121.3(4)
C85 C84 C89 118.6(4)
N21 C50 C51 122.0(4)
N21 C50 C21 112.3(4)
C51 C50 C21 125.7(4)
C27 C22 C21 121.9(4)
C23 C22 C27 119.0(4)
C23 C22 C21 119.1(4)
C37 C32 C31 121.6(4)
C33 C32 C37 118.8(4)
C33 C32 C31 119.6(4)
C98 C99 H99 119.9
C98 C99 C94 120.2(4)
C94 C99 H99 119.9
N14 C73 C74 123.1(4)
N14 C73 C72 109.4(4)
C72 C73 C74 127.4(5)
C50 C51 H51 120.2
C50 C51 C52 119.6(5)
C52 C51 H51 120.2
N34 C93 C92 110.4(4)
N34 C93 C94 122.2(4)
C92 C93 C94 127.4(4)
C79 C74 C73 122.7(5)
C79 C74 C75 118.2(5)
C75 C74 C73 119.1(4)
C65 C66 H66 120.6
C67 C66 C65 118.9(5)
C67 C66 H66 120.6
C93 C92 H92 128.1
C91 C92 C93 103.7(4)
C91 C92 H92 128.1
C57 C56 H56 120.5
C57 C56 C55 118.9(5)
C55 C56 H56 120.5
C64 C63 H63 120.7
C64 C63 C62 118.6(4)
C62 C63 H63 120.7
N31 C64 C63 123.6(5)
N31 C64 H64 118.2
C63 C64 H64 118.2
C35 C34 H34 120.1
C35 C34 C33 119.7(5)
C33 C34 H34 120.1
O21 C21 C50 105.5(3)
O21 C21 C22 112.2(4)
O21 C21 C55 107.9(4)
C50 C21 C22 109.2(4)
C55 C21 C50 111.7(4)
C55 C21 C22 110.4(3)
N31 C60 C61 122.3(4)
N31 C60 C31 112.8(4)
C61 C60 C31 124.9(4)
N11 C40 C41 121.4(5)
N11 C40 C11 113.1(4)
C41 C40 C11 125.5(5)
C16 C17 C1 117.5(5)
C16 C17 C12 119.4(5)
C12 C17 C1 123.0(4)
O31 C31 C65 107.2(4)
O31 C31 C32 111.1(4)
O31 C31 C60 105.5(4)
C65 C31 C32 110.4(4)
C65 C31 C60 110.5(4)
C60 C31 C32 112.0(4)
C83 C82 H82 127.9
C81 C82 H82 127.9
C81 C82 C83 104.2(4)
N22 C69 H69 118.4
N22 C69 C68 123.1(5)
C68 C69 H69 118.4
N24 C83 C84 122.4(4)
N24 C83 C82 109.8(4)
C82 C83 C84 127.8(4)
C95 C96 H96 119.8
C97 C96 H96 119.8
C97 C96 C95 120.3(4)
N11 C44 H44 118.8
N11 C44 C43 122.5(5)
C43 C44 H44 118.8
N33 C91 C92 111.7(5)
N33 C91 H91 124.1
C92 C91 H91 124.1
C40 C41 H41 120.3
C40 C41 C42 119.5(5)
C42 C41 H41 120.3
C74 C79 H79 119.3
C74 C79 C78 121.4(5)
C78 C79 H79 119.3
N13 C71 H71 124.3
N13 C71 C72 111.3(4)
C72 C71 H71 124.3
O11 C11 C40 105.8(4)
O11 C11 C12 111.5(4)
O11 C11 C45 107.4(4)
C40 C11 C12 109.5(4)
C45 C11 C40 111.3(4)
C45 C11 C12 111.3(4)
C76 C77 H77 120.3
C76 C77 C78 119.5(5)
C78 C77 H77 120.3
C69 C68 H68 120.7
C69 C68 C67 118.6(5)
C67 C68 H68 120.7
C89 C88 H88 119.8
C89 C88 C87 120.4(5)
C87 C88 H88 119.8
C27 C26 H26 119.1
C25 C26 C27 121.8(5)
C25 C26 H26 119.1
C99 C98 H98 119.9
C97 C98 C99 120.1(5)
C97 C98 H98 119.9
C73 C72 H72 127.7
C71 C72 C73 104.6(4)
C71 C72 H72 127.7
N12 C59 H59 118.9
N12 C59 C58 122.2(5)
C58 C59 H59 118.9
C34 C35 H35 120.3
C36 C35 C34 119.4(5)
C36 C35 H35 120.3
C66 C67 C68 119.3(5)
C66 C67 H67 120.4
C68 C67 H67 120.4
C84 C89 H89 119.8
C88 C89 C84 120.4(5)
C88 C89 H89 119.8
C87 C86 H86 119.7
C87 C86 C85 120.6(5)
C85 C86 H86 119.7
C88 C87 H87 120.3
C86 C87 C88 119.4(5)
C86 C87 H87 120.3
C59 C58 H58 120.7
C57 C58 C59 118.6(5)
C57 C58 H58 120.7
N32 C49 H49 119.0
N32 C49 C48 122.0(6)
C48 C49 H49 119.0
C47 C46 H46 120.3
C47 C46 C45 119.4(6)
C45 C46 H46 120.3
C12 C13 H13 119.1
C14 C13 H13 119.1
C14 C13 C12 121.7(6)
C77 C76 H76 119.3
C77 C76 C75 121.3(5)
C75 C76 H76 119.3
C49 C48 H48 120.7
C47 C48 C49 118.5(6)
C47 C48 H48 120.7
C56 C57 H57 120.2
C58 C57 C56 119.6(5)
C58 C57 H57 120.2
C46 C47 H47 120.1
C48 C47 C46 119.9(6)
C48 C47 H47 120.1
C17 C16 H16 119.1
C15 C16 C17 121.9(5)
C15 C16 H16 119.1
C74 C75 H75 120.0
C76 C75 C74 120.1(5)
C76 C75 H75 120.0
C25 C24 H24 120.0
C25 C24 C23 120.1(5)
C23 C24 H24 120.0
C99 C94 C93 121.4(4)
C95 C94 C99 118.7(4)
C95 C94 C93 119.9(4)
N12 C55 C56 121.2(4)
N12 C55 C21 114.5(4)
C56 C55 C21 124.1(4)
C6 C1 C17 121.8(4)
C2 C1 C6 118.3(4)
C2 C1 C17 119.8(4)
C17 C12 C11 122.8(4)
C13 C12 C17 117.8(5)
C13 C12 C11 119.3(5)
C44 C43 H43 120.6
C42 C43 C44 118.8(5)
C42 C43 H43 120.6
N32 C45 C11 114.3(4)
N32 C45 C46 120.0(5)
C46 C45 C11 125.6(5)
C61 C62 C63 119.0(4)
C61 C62 H62 120.5
C63 C62 H62 120.5
C22 C23 H23 119.2
C24 C23 C22 121.5(5)
C24 C23 H23 119.2
N23 C81 C82 111.2(4)
N23 C81 H81 124.4
C82 C81 H81 124.4
C96 C95 C94 120.9(5)
C96 C95 H95 119.6
C94 C95 H95 119.6
C51 C52 H52 120.7
C53 C52 C51 118.5(5)
C53 C52 H52 120.7
C32 C33 H33 119.2
C34 C33 C32 121.6(5)
C34 C33 H33 119.2
C84 C85 H85 119.8
C86 C85 C84 120.5(5)
C86 C85 H85 119.8
C96 C97 C98 119.7(5)
C96 C97 H97 120.1
C98 C97 H97 120.1
C37 C36 H36 118.9
C35 C36 C37 122.1(5)
C35 C36 H36 118.9
C41 C42 H42 120.4
C43 C42 C41 119.2(5)
C43 C42 H42 120.4
C79 C78 H78 120.2
C77 C78 C79 119.5(5)
C77 C78 H78 120.2
N21 C54 H54 118.5
N21 C54 C53 123.0(5)
C53 C54 H54 118.5
C52 C53 H53 120.5
C54 C53 C52 118.9(5)
C54 C53 H53 120.5
C16 C15 H15 120.5
C14 C15 C16 118.9(6)
C14 C15 H15 120.5
C13 C14 H14 119.9
C15 C14 C13 120.1(6)
C15 C14 H14 119.9
F2 B1 F4 108.6(6)
F2 B1 F1 109.4(6)
F3 B1 F4 110.7(7)
F3 B1 F2 111.0(6)
F3 B1 F1 109.5(6)
F1 B1 F4 107.7(5)
C102 O100 C101 110.3(2)
O100 C102 H10A 109.6
O100 C102 H10B 109.6
O100 C102 C103 110.1(6)
H10A C102 H10B 108.2
C103 C102 H10A 109.6
C103 C102 H10B 109.6
C102 C103 H10C 109.5
C102 C103 H10D 109.5
C102 C103 H10E 109.5
H10C C103 H10D 109.5
H10C C103 H10E 109.5
H10D C103 H10E 109.5
O100 C101 H10F 109.9
O100 C101 H10G 109.9
O100 C101 C100 108.8(6)
H10F C101 H10G 108.3
C100 C101 H10F 109.9
C100 C101 H10G 109.9
C101 C100 H10H 109.5
C101 C100 H10I 109.5
C101 C100 H10J 109.5
H10H C100 H10I 109.5
H10H C100 H10J 109.5
H10I C100 H10J 109.5
C201 O200 C202 125.0(15)
O200 C201 H20A 106.6
O200 C201 H20B 106.6
O200 C201 C200 122.7(16)
H20A C201 H20B 106.6
C200 C201 H20A 106.6
C200 C201 H20B 106.6
C201 C200 H20C 109.5
C201 C200 H20D 109.5
C201 C200 H20E 109.5
H20C C200 H20D 109.5
H20C C200 H20E 109.5
H20D C200 H20E 109.5
O200 C202 H20F 107.4
O200 C202 H20G 107.4
O200 C202 C203 119.6(19)
H20F C202 H20G 107.0
C203 C202 H20F 107.4
C203 C202 H20G 107.4
C202 C203 H20H 109.5
C202 C203 H20I 109.5
C202 C203 H20J 109.5
H20H C203 H20I 109.5
H20H C203 H20J 109.5
H20I C203 H20J 109.5
C402 O400 C401 114(2)
O400 C402 H40A 107.9
O400 C402 H40B 107.9
O400 C402 C403 118(2)
H40A C402 H40B 107.2
C403 C402 H40A 107.9
C403 C402 H40B 107.9
C402 C403 H40C 109.5
C402 C403 H40D 109.5
C402 C403 H40E 109.5
H40C C403 H40D 109.5
H40C C403 H40E 109.5
H40D C403 H40E 109.5
O400 C401 H40F 105.9
O400 C401 H40G 105.9
O400 C401 C400 126(2)
H40F C401 H40G 106.2
C400 C401 H40F 105.9
C400 C401 H40G 105.9
C401 C400 H40H 109.5
C401 C400 H40I 109.5
C401 C400 H40J 109.5
H40H C400 H40I 109.5
H40H C400 H40J 109.5
H40I C400 H40J 109.5
C301 O300 C302 117.8(19)
O300 C301 H30A 106.1
O300 C301 H30B 106.1
O300 C301 C300 125(2)
H30A C301 H30B 106.3
C300 C301 H30A 106.1
C300 C301 H30B 106.1
C301 C300 H30C 109.5
C301 C300 H30D 109.5
C301 C300 H30E 109.5
H30C C300 H30D 109.5
H30C C300 H30E 109.5
H30D C300 H30E 109.5
O300 C302 H30F 109.2
O300 C302 H30G 109.2
O300 C302 C303 112(2)
H30F C302 H30G 107.9
C303 C302 H30F 109.2
C303 C302 H30G 109.2
C302 C303 H30H 109.5
C302 C303 H30I 109.5
C302 C303 H30J 109.5
H30H C303 H30I 109.5
H30H C303 H30J 109.5
H30I C303 H30J 109.5

loop_
_geom_bond_atom_site_label_1
_geom_bond_atom_site_label_2
_geom_bond_distance
Fe2 O1 2.087(3)
Fe2 O31 2.142(3)
Fe2 O21 2.017(3)
Fe2 N22 2.147(4)
Fe2 N23 2.160(4)
Fe2 N21 2.286(4)
Fe4 O1 1.908(3)
Fe4 N24 2.067(4)
Fe4 N34 2.095(4)
Fe4 N14 2.065(4)
Fe3 O1 1.894(3)
Fe3 O31 1.964(3)
Fe3 O11 2.046(3)
Fe3 N32 2.174(4)
Fe3 N33 2.131(4)
Fe3 N31 2.251(4)
Fe1 O1 2.073(3)
Fe1 O11 2.039(3)
Fe1 O21 2.073(3)
Fe1 N12 2.167(4)
Fe1 N13 2.144(4)
Fe1 N11 2.250(4)
O31 C31 1.394(5)
O11 C11 1.392(6)
O21 C21 1.389(5)
N32 C49 1.345(7)
N32 C45 1.351(7)
N22 C65 1.343(6)
N22 C69 1.352(6)
N33 N34 1.389(5)
N33 C91 1.335(6)
N12 C59 1.342(7)
N12 C55 1.348(6)
N23 N24 1.388(5)
N23 C81 1.340(6)
N13 N14 1.385(5)
N13 C71 1.343(6)
N24 C83 1.358(6)
N34 C93 1.361(6)
N11 C40 1.348(7)
N11 C44 1.349(6)
N21 C50 1.352(6)
N21 C54 1.344(6)
N14 C73 1.365(6)
N31 C64 1.346(5)
N31 C60 1.348(6)
C3 C2 1.387(7)
C3 C27 1.491(6)
C3 C4 1.386(6)
C6 H6 0.9500
C6 C5 1.381(7)
C6 C1 1.398(7)
C37 C5 1.489(6)
C37 C32 1.410(6)
C37 C36 1.400(7)
C5 C4 1.395(7)
C2 H2 0.9500
C2 C1 1.396(7)
C61 H61 0.9500
C61 C60 1.392(7)
C61 C62 1.388(6)
C65 C66 1.390(7)
C65 C31 1.537(6)
C27 C22 1.414(7)
C27 C26 1.414(6)
C4 H4 0.9500
C25 H25 0.9500
C25 C26 1.386(7)
C25 C24 1.386(8)
C84 C83 1.472(6)
C84 C89 1.406(7)
C84 C85 1.401(7)
C50 C51 1.378(7)
C50 C21 1.548(7)
C22 C21 1.555(6)
C22 C23 1.399(6)
C32 C31 1.547(7)
C32 C33 1.396(7)
C99 H99 0.9500
C99 C98 1.391(7)
C99 C94 1.400(7)
C73 C74 1.471(7)
C73 C72 1.389(6)
C51 H51 0.9500
C51 C52 1.385(7)
C93 C92 1.396(7)
C93 C94 1.475(7)
C74 C79 1.386(7)
C74 C75 1.405(7)
C66 H66 0.9500
C66 C67 1.383(8)
C92 H92 0.9500
C92 C91 1.376(7)
C56 H56 0.9500
C56 C57 1.389(7)
C56 C55 1.394(6)
C63 H63 0.9500
C63 C64 1.369(7)
C63 C62 1.389(7)
C64 H64 0.9500
C34 H34 0.9500
C34 C35 1.384(7)
C34 C33 1.385(7)
C21 C55 1.547(6)
C60 C31 1.545(6)
C40 C41 1.386(7)
C40 C11 1.547(7)
C17 C16 1.393(7)
C17 C1 1.483(7)
C17 C12 1.410(7)
C82 H82 0.9500
C82 C83 1.394(7)
C82 C81 1.388(7)
C69 H69 0.9500
C69 C68 1.360(8)
C96 H96 0.9500
C96 C95 1.383(7)
C96 C97 1.380(8)
C44 H44 0.9500
C44 C43 1.386(7)
C91 H91 0.9500
C41 H41 0.9500
C41 C42 1.387(8)
C79 H79 0.9500
C79 C78 1.399(7)
C71 H71 0.9500
C71 C72 1.382(7)
C11 C12 1.551(6)
C11 C45 1.527(7)
C77 H77 0.9500
C77 C76 1.372(8)
C77 C78 1.394(8)
C68 H68 0.9500
C68 C67 1.387(9)
C88 H88 0.9500
C88 C89 1.389(7)
C88 C87 1.400(8)
C26 H26 0.9500
C98 H98 0.9500
C98 C97 1.390(7)
C72 H72 0.9500
C59 H59 0.9500
C59 C58 1.388(7)
C35 H35 0.9500
C35 C36 1.379(7)
C67 H67 0.9500
C89 H89 0.9500
C86 H86 0.9500
C86 C87 1.382(7)
C86 C85 1.396(7)
C87 H87 0.9500
C58 H58 0.9500
C58 C57 1.377(8)
C49 H49 0.9500
C49 C48 1.376(8)
C46 H46 0.9500
C46 C47 1.386(9)
C46 C45 1.391(7)
C13 H13 0.9500
C13 C12 1.401(8)
C13 C14 1.391(8)
C76 H76 0.9500
C76 C75 1.391(8)
C48 H48 0.9500
C48 C47 1.375(10)
C57 H57 0.9500
C47 H47 0.9500
C16 H16 0.9500
C16 C15 1.388(8)
C75 H75 0.9500
C24 H24 0.9500
C24 C23 1.388(7)
C94 C95 1.390(6)
C43 H43 0.9500
C43 C42 1.371(8)
C62 H62 0.9500
C23 H23 0.9500
C81 H81 0.9500
C95 H95 0.9500
C52 H52 0.9500
C52 C53 1.381(7)
C33 H33 0.9500
C85 H85 0.9500
C97 H97 0.9500
C36 H36 0.9500
C42 H42 0.9500
C78 H78 0.9500
C54 H54 0.9500
C54 C53 1.379(7)
C53 H53 0.9500
C15 H15 0.9500
C15 C14 1.378(9)
C14 H14 0.9500
F4 B1 1.390(9)
F2 B1 1.386(9)
F3 B1 1.366(9)
F1 B1 1.388(8)
O100 C102 1.407(2)
O100 C101 1.409(2)
C102 H10A 0.9900
C102 H10B 0.9900
C102 C103 1.515(2)
C103 H10C 0.9800
C103 H10D 0.9800
C103 H10E 0.9800
C101 H10F 0.9900
C101 H10G 0.9900
C101 C100 1.515(2)
C100 H10H 0.9800
C100 H10I 0.9800
C100 H10J 0.9800
O200 C201 1.349(13)
O200 C202 1.363(14)
C201 H20A 0.9900
C201 H20B 0.9900
C201 C200 1.467(14)
C200 H20C 0.9800
C200 H20D 0.9800
C200 H20E 0.9800
C202 H20F 0.9900
C202 H20G 0.9900
C202 C203 1.471(15)
C203 H20H 0.9800
C203 H20I 0.9800
C203 H20J 0.9800
O400 C402 1.376(15)
O400 C401 1.378(15)
C402 H40A 0.9900
C402 H40B 0.9900
C402 C403 1.478(16)
C403 H40C 0.9800
C403 H40D 0.9800
C403 H40E 0.9800
C401 H40F 0.9900
C401 H40G 0.9900
C401 C400 1.472(15)
C400 H40H 0.9800
C400 H40I 0.9800
C400 H40J 0.9800
O300 C301 1.371(15)
O300 C302 1.400(15)
C301 H30A 0.9900
C301 H30B 0.9900
C301 C300 1.459(16)
C300 H30C 0.9800
C300 H30D 0.9800
C300 H30E 0.9800
C302 H30F 0.9900
C302 H30G 0.9900
C302 C303 1.487(16)
C303 H30H 0.9800
C303 H30I 0.9800
C303 H30J 0.9800
